data_7004919
loop_
_publ_author_name
'Levason, William'
'Nirwan, Manisha'
'Ratnani, Raju'
'Reid, Gillian'
'Tsoureas, Nikolaos'
'Webster, Michael'

_publ_section_title
;
 Transition metal complexes with wide-angle dithio-, diseleno- and
 ditelluroethers: properties and structural systematics.
;
_journal_issue 4
_journal_name_full 'Dalton transactions (Cambridge, England : 2003)'
_journal_page_first 439
_journal_page_last 448
_journal_paper_doi 10.1039/b613501c
_journal_year 2007
_chemical_formula_moiety 'C30 H42 Cl4 Ru2 S2'
_chemical_formula_sum 'C30 H42 Cl4 Ru2 S2'
_chemical_formula_weight 810.70
_chemical_name_common
;Bis(dichloro(p-cymene)ruthenium)(mu2-1,2-
bis(methylthiomethyl)benzene)
;
_chemical_name_systematic
;
Bis{dichloro(p-cymene)ruthenium}(mu2-1,2-bis(methylthiomethyl)benzene)
;
_space_group_IT_number 15
_symmetry_cell_setting monoclinic
_symmetry_Int_Tables_number 15
_symmetry_space_group_name_Hall '-C 2yc'
_symmetry_space_group_name_H-M 'C 1 2/c 1'
_atom_sites_solution_hydrogens geom
_atom_sites_solution_primary direct
_atom_sites_solution_secondary difmap
_audit_creation_date 2006-09-08
_audit_creation_method 'SHELXL-97 + hand edit'
_cell_angle_alpha 90.00
_cell_angle_beta 124.612(8)
_cell_angle_gamma 90.00
_cell_formula_units_Z 4
_cell_length_a 21.604(3)
_cell_length_b 13.415(2)
_cell_length_c 13.5021(12)
_cell_measurement_reflns_used 3855
_cell_measurement_temperature 120(2)
_cell_measurement_theta_max 27.48
_cell_measurement_theta_min 1.00
_cell_volume 3220.6(8)
_computing_cell_refinement 'DENZO (Otwinowski & Minor, 1997)'
_computing_data_collection 'COLLECT (Hooft, R.W.W., 1998)'
_computing_data_reduction 'DENZO (Otwinowski & Minor, 1997)'
_computing_molecular_graphics 'ORTEP III (Ferrugia, 1997)'
_computing_structure_refinement 'SHELXL-97 (Sheldrick, 1997)'
_computing_structure_solution 'SHELXS-97 (Sheldrick, 1997)'
_diffrn_ambient_temperature 120(2)
_diffrn_measured_fraction_theta_full 0.991
_diffrn_measured_fraction_theta_max 0.991
_diffrn_measurement_device_type 'area detector, Nonius Kappa ccd'
_diffrn_measurement_method '\f and \w scans'
_diffrn_radiation_monochromator graphite
_diffrn_radiation_source 'Nonius rotating anode'
_diffrn_radiation_type MoK\a
_diffrn_radiation_wavelength 0.71073
_diffrn_reflns_av_R_equivalents 0.0582
_diffrn_reflns_av_sigmaI/netI 0.0359
_diffrn_reflns_limit_h_max 28
_diffrn_reflns_limit_h_min -28
_diffrn_reflns_limit_k_max 17
_diffrn_reflns_limit_k_min -17
_diffrn_reflns_limit_l_max 17
_diffrn_reflns_limit_l_min -17
_diffrn_reflns_number 31058
_diffrn_reflns_theta_full 27.57
_diffrn_reflns_theta_max 27.57
_diffrn_reflns_theta_min 3.02
_diffrn_standards_decay_% 0
_diffrn_standards_number 0
_exptl_absorpt_coefficient_mu 1.419
_exptl_absorpt_correction_T_max 1.0000
_exptl_absorpt_correction_T_min 0.7566
_exptl_absorpt_correction_type multi-scan
_exptl_absorpt_process_details 'G.M. Sheldrick, (2003). SADABS. Version 2.10. Bruker AXS Inc.'
_exptl_crystal_colour red
_exptl_crystal_density_diffrn 1.672
_exptl_crystal_density_method 'not measured'
_exptl_crystal_description needle
_exptl_crystal_F_000 1640
_exptl_crystal_size_max 0.24
_exptl_crystal_size_mid 0.04
_exptl_crystal_size_min 0.03
_refine_diff_density_max 1.155
_refine_diff_density_min -0.919
_refine_diff_density_rms 0.106
_refine_ls_extinction_method none
_refine_ls_goodness_of_fit_ref 1.040
_refine_ls_hydrogen_treatment noref
_refine_ls_matrix_type full
_refine_ls_number_parameters 197
_refine_ls_number_reflns 3705
_refine_ls_number_restraints 0
_refine_ls_restrained_S_all 1.040
_refine_ls_R_factor_all 0.0572
_refine_ls_R_factor_gt 0.0375
_refine_ls_shift/su_max 0.000
_refine_ls_shift/su_mean 0.000
_refine_ls_structure_factor_coef Fsqd
_refine_ls_weighting_details 'w=1/[\s^2^(Fo^2^)+(0.0370P)^2^+13.1193P] where P=(Fo^2^+2Fc^2^)/3'
_refine_ls_weighting_scheme calc
_refine_ls_wR_factor_gt 0.0823
_refine_ls_wR_factor_ref 0.0908
_reflns_number_gt 2921
_reflns_number_total 3705
_reflns_threshold_expression I>2sigma(I)
_cod_data_source_file b613501c.txt
_cod_data_source_block 06nts017
_cod_original_cell_volume 3220.7(7)
_cod_original_sg_symbol_H-M 'C 2/c'
_cod_database_code 7004919

loop_
_symmetry_equiv_pos_as_xyz
'x, y, z'
'-x, y, -z+1/2'
'x+1/2, y+1/2, z'
'-x+1/2, y+1/2, -z+1/2'
'-x, -y, -z'
'x, -y, z-1/2'
'-x+1/2, -y+1/2, -z'
'x+1/2, -y+1/2, z-1/2'

loop_
_atom_site_label
_atom_site_type_symbol
_atom_site_fract_x
_atom_site_fract_y
_atom_site_fract_z
_atom_site_U_iso_or_equiv
_atom_site_adp_type
_atom_site_occupancy
_atom_site_symmetry_multiplicity
_atom_site_calc_flag
_atom_site_refinement_flags
_atom_site_disorder_assembly
_atom_site_disorder_group
Ru1 Ru 0.172193(15) 0.08562(2) 0.02482(2) 0.02629(10) Uani 1 1 d . A .
Cl1 Cl 0.11761(6) 0.12331(7) -0.18390(8) 0.0360(2) Uani 1 1 d . . .
Cl2 Cl 0.26442(6) -0.00945(10) 0.01879(11) 0.0548(3) Uani 1 1 d . . .
S1 S 0.09566(7) -0.06183(7) -0.03933(10) 0.0393(2) Uani 1 1 d . . .
C1 C 0.2567(2) 0.1888(3) 0.1584(4) 0.0423(10) Uani 1 1 d . . .
H1 H 0.3044 0.2063 0.1750 0.051 Uiso 1 1 calc R . .
C2 C 0.2514(2) 0.1062(3) 0.2198(3) 0.0417(10) Uani 1 1 d . . .
C3 C 0.1802(2) 0.0821(3) 0.1931(3) 0.0342(8) Uani 1 1 d . . .
H3 H 0.1750 0.0281 0.2333 0.041 Uiso 1 1 calc R . .
C4 C 0.1162(2) 0.1378(3) 0.1068(3) 0.0304(8) Uani 1 1 d . A .
H4 H 0.0686 0.1194 0.0895 0.036 Uiso 1 1 calc R . .
C5 C 0.1206(2) 0.2195(3) 0.0454(3) 0.0322(8) Uani 1 1 d . . .
C6 C 0.1936(2) 0.2445(3) 0.0746(3) 0.0355(9) Uani 1 1 d . A .
H6 H 0.1991 0.2998 0.0362 0.043 Uiso 1 1 calc R . .
C7A C 0.0507(2) 0.2766(3) -0.0484(4) 0.0397(9) Uani 0.562(7) 1 d P A 1
H7A H 0.0119 0.2263 -0.1030 0.048 Uiso 0.562(7) 1 calc PR A 1
C7B C 0.0507(2) 0.2766(3) -0.0484(4) 0.0397(9) Uani 0.438(7) 1 d P A 2
H7B H 0.0431 0.2666 -0.1281 0.048 Uiso 0.438(7) 1 calc PR A 2
C8 C 0.3189(3) 0.0429(4) 0.3062(4) 0.0619(14) Uani 1 1 d . . .
H8A H 0.3485 0.0759 0.3848 0.093 Uiso 1 1 calc R . .
H8B H 0.3500 0.0341 0.2752 0.093 Uiso 1 1 calc R . .
H8C H 0.3021 -0.0224 0.3148 0.093 Uiso 1 1 calc R . .
C9A C 0.0204(6) 0.3325(7) 0.0163(9) 0.064(3) Uani 0.562(7) 1 d P A 1
H9AA H 0.0579 0.3810 0.0729 0.097 Uiso 0.562(7) 1 calc PR A 1
H9AB H 0.0103 0.2845 0.0602 0.097 Uiso 0.562(7) 1 calc PR A 1
H9AC H -0.0262 0.3674 -0.0434 0.097 Uiso 0.562(7) 1 calc PR A 1
C10A C 0.0606(5) 0.3448(6) -0.1252(7) 0.053(2) Uani 0.562(7) 1 d P A 1
H10A H 0.0986 0.3952 -0.0746 0.079 Uiso 0.562(7) 1 calc PR A 1
H10B H 0.0127 0.3777 -0.1836 0.079 Uiso 0.562(7) 1 calc PR A 1
H10C H 0.0771 0.3064 -0.1681 0.079 Uiso 0.562(7) 1 calc PR A 1
C9B C -0.0181(6) 0.2481(8) -0.0609(9) 0.049(3) Uani 0.438(7) 1 d P A 2
H9BA H -0.0294 0.1781 -0.0855 0.073 Uiso 0.438(7) 1 calc PR A 2
H9BB H -0.0596 0.2901 -0.1219 0.073 Uiso 0.438(7) 1 calc PR A 2
H9BC H -0.0119 0.2569 0.0164 0.073 Uiso 0.438(7) 1 calc PR A 2
C10B C 0.0640(8) 0.3938(9) -0.0172(12) 0.064(4) Uani 0.438(7) 1 d P A 2
H10D H 0.0161 0.4294 -0.0676 0.096 Uiso 0.438(7) 1 calc PR A 2
H10E H 0.1001 0.4196 -0.0328 0.096 Uiso 0.438(7) 1 calc PR A 2
H10F H 0.0838 0.4037 0.0678 0.096 Uiso 0.438(7) 1 calc PR A 2
C11 C 0.1546(4) -0.1563(3) 0.0702(5) 0.0712(17) Uani 1 1 d . . .
H11A H 0.1301 -0.2215 0.0419 0.107 Uiso 1 1 calc R . .
H11B H 0.1623 -0.1406 0.1473 0.107 Uiso 1 1 calc R . .
H11C H 0.2033 -0.1581 0.0805 0.107 Uiso 1 1 calc R . .
C12 C 0.0853(3) -0.1135(3) -0.1735(4) 0.0384(9) Uani 1 1 d . . .
H12A H 0.0605 -0.0636 -0.2391 0.046 Uiso 1 1 calc R . .
H12B H 0.1357 -0.1274 -0.1555 0.046 Uiso 1 1 calc R . .
C13 C 0.0395(2) -0.2083(3) -0.2155(4) 0.0333(8) Uani 1 1 d . . .
C14 C 0.0772(2) -0.2994(3) -0.1838(4) 0.0398(9) Uani 1 1 d . . .
H14 H 0.1306 -0.3001 -0.1378 0.048 Uiso 1 1 calc R . .
C15 C 0.0387(2) -0.3884(3) -0.2175(4) 0.0458(11) Uani 1 1 d . . .
H15 H 0.0654 -0.4496 -0.1962 0.055 Uiso 1 1 calc R . .

loop_
_atom_site_aniso_label
_atom_site_aniso_U_11
_atom_site_aniso_U_22
_atom_site_aniso_U_33
_atom_site_aniso_U_23
_atom_site_aniso_U_13
_atom_site_aniso_U_12
Ru1 0.02607(15) 0.02981(17) 0.02945(16) -0.00068(12) 0.01962(12) -0.00307(12)
Cl1 0.0547(6) 0.0285(5) 0.0337(5) -0.0029(4) 0.0304(5) -0.0082(4)
Cl2 0.0459(6) 0.0767(8) 0.0580(7) 0.0103(6) 0.0392(6) 0.0209(6)
S1 0.0631(7) 0.0283(5) 0.0493(6) -0.0062(4) 0.0456(6) -0.0110(4)
C1 0.032(2) 0.053(3) 0.043(2) -0.015(2) 0.0227(19) -0.0196(19)
C2 0.032(2) 0.055(3) 0.0282(19) -0.0043(18) 0.0111(16) -0.0091(18)
C3 0.040(2) 0.042(2) 0.0255(17) -0.0049(16) 0.0221(16) -0.0072(18)
C4 0.0354(19) 0.034(2) 0.0355(19) -0.0082(16) 0.0282(17) -0.0075(16)
C5 0.039(2) 0.031(2) 0.0366(19) -0.0084(16) 0.0281(17) -0.0060(16)
C6 0.046(2) 0.031(2) 0.041(2) -0.0092(17) 0.0319(19) -0.0143(18)
C7A 0.047(2) 0.033(2) 0.046(2) -0.0014(18) 0.030(2) 0.0027(18)
C7B 0.047(2) 0.033(2) 0.046(2) -0.0014(18) 0.030(2) 0.0027(18)
C8 0.036(2) 0.084(4) 0.045(3) 0.005(3) 0.010(2) -0.002(2)
C9A 0.079(7) 0.055(6) 0.084(7) 0.016(5) 0.061(6) 0.019(5)
C10A 0.063(5) 0.046(5) 0.057(5) -0.003(4) 0.039(4) 0.000(4)
C9B 0.050(6) 0.045(6) 0.043(6) 0.003(5) 0.021(5) 0.001(5)
C10B 0.079(9) 0.053(7) 0.081(9) -0.004(6) 0.057(8) -0.008(6)
C11 0.145(6) 0.030(2) 0.064(3) 0.013(2) 0.074(4) 0.010(3)
C12 0.060(3) 0.028(2) 0.049(2) -0.0079(17) 0.044(2) -0.0096(18)
C13 0.049(2) 0.0212(18) 0.049(2) -0.0050(16) 0.040(2) -0.0082(16)
C14 0.040(2) 0.030(2) 0.060(3) -0.0034(18) 0.034(2) 0.0007(17)
C15 0.048(2) 0.023(2) 0.072(3) -0.0003(19) 0.037(2) 0.0040(17)

loop_
_atom_type_symbol
_atom_type_description
_atom_type_scat_dispersion_real
_atom_type_scat_dispersion_imag
_atom_type_scat_source
C C 0.0033 0.0016 'International Tables Vol C Tables 4.2.6.8 and 6.1.1.4'
H H 0.0000 0.0000 'International Tables Vol C Tables 4.2.6.8 and 6.1.1.4'
S S 0.1246 0.1234 'International Tables Vol C Tables 4.2.6.8 and 6.1.1.4'
Cl Cl 0.1484 0.1585 'International Tables Vol C Tables 4.2.6.8 and 6.1.1.4'
Ru Ru -1.2594 0.8363 'International Tables Vol C Tables 4.2.6.8 and 6.1.1.4'

loop_
_geom_angle_atom_site_label_1
_geom_angle_atom_site_label_2
_geom_angle_atom_site_label_3
_geom_angle
_geom_angle_site_symmetry_1
_geom_angle_site_symmetry_3
_geom_angle_publ_flag
C4 Ru1 C3 37.93(14) . . ?
C4 Ru1 C1 79.69(14) . . ?
C3 Ru1 C1 67.58(15) . . ?
C4 Ru1 C2 68.15(15) . . ?
C3 Ru1 C2 37.44(15) . . ?
C1 Ru1 C2 38.09(16) . . ?
C4 Ru1 C6 67.25(13) . . ?
C3 Ru1 C6 79.87(14) . . ?
C1 Ru1 C6 37.07(15) . . ?
C2 Ru1 C6 68.11(16) . . ?
C4 Ru1 C5 37.51(13) . . ?
C3 Ru1 C5 68.49(14) . . ?
C1 Ru1 C5 68.05(15) . . ?
C2 Ru1 C5 81.52(15) . . ?
C6 Ru1 C5 37.84(13) . . ?
C4 Ru1 S1 88.88(10) . . ?
C3 Ru1 S1 89.37(10) . . ?
C1 Ru1 S1 154.42(12) . . ?
C2 Ru1 S1 116.36(12) . . ?
C6 Ru1 S1 152.72(10) . . ?
C5 Ru1 S1 114.88(10) . . ?
C4 Ru1 Cl2 154.35(10) . . ?
C3 Ru1 Cl2 116.57(11) . . ?
C1 Ru1 Cl2 92.52(12) . . ?
C2 Ru1 Cl2 90.62(12) . . ?
C6 Ru1 Cl2 119.26(10) . . ?
C5 Ru1 Cl2 157.01(10) . . ?
S1 Ru1 Cl2 87.99(4) . . ?
C4 Ru1 Cl1 119.01(10) . . ?
C3 Ru1 Cl1 156.89(11) . . ?
C1 Ru1 Cl1 117.18(12) . . ?
C2 Ru1 Cl1 154.98(12) . . ?
C6 Ru1 Cl1 91.84(10) . . ?
C5 Ru1 Cl1 91.72(10) . . ?
S1 Ru1 Cl1 88.38(3) . . ?
Cl2 Ru1 Cl1 86.34(4) . . ?
C11 S1 C12 100.2(2) . . ?
C11 S1 Ru1 105.2(2) . . ?
C12 S1 Ru1 109.95(13) . . ?
C6 C1 C2 121.5(4) . . ?
C6 C1 Ru1 72.3(2) . . ?
C2 C1 Ru1 71.4(2) . . ?
C6 C1 H1 119.3 . . ?
C2 C1 H1 119.3 . . ?
Ru1 C1 H1 129.6 . . ?
C3 C2 C1 117.9(4) . . ?
C3 C2 C8 120.4(4) . . ?
C1 C2 C8 121.6(4) . . ?
C3 C2 Ru1 70.7(2) . . ?
C1 C2 Ru1 70.5(2) . . ?
C8 C2 Ru1 127.6(3) . . ?
C2 C3 C4 120.4(4) . . ?
C2 C3 Ru1 71.9(2) . . ?
C4 C3 Ru1 70.57(19) . . ?
C2 C3 H3 119.8 . . ?
C4 C3 H3 119.8 . . ?
Ru1 C3 H3 130.4 . . ?
C5 C4 C3 122.4(3) . . ?
C5 C4 Ru1 73.0(2) . . ?
C3 C4 Ru1 71.5(2) . . ?
C5 C4 H4 118.8 . . ?
C3 C4 H4 118.8 . . ?
Ru1 C4 H4 129.2 . . ?
C4 C5 C6 116.8(4) . . ?
C4 C5 C7A 121.2(3) . . ?
C6 C5 C7A 122.0(3) . . ?
C4 C5 Ru1 69.5(2) . . ?
C6 C5 Ru1 70.7(2) . . ?
C7A C5 Ru1 129.7(3) . . ?
C1 C6 C5 121.0(4) . . ?
C1 C6 Ru1 70.7(2) . . ?
C5 C6 Ru1 71.5(2) . . ?
C1 C6 H6 119.5 . . ?
C5 C6 H6 119.5 . . ?
Ru1 C6 H6 131.2 . . ?
C10A C7A C5 115.2(5) . . ?
C10A C7A C9A 111.7(6) . . ?
C5 C7A C9A 108.2(5) . . ?
C10A C7A H7A 107.2 . . ?
C5 C7A H7A 107.2 . . ?
C9A C7A H7A 107.2 . . ?
C2 C8 H8A 109.5 . . ?
C2 C8 H8B 109.5 . . ?
H8A C8 H8B 109.5 . . ?
C2 C8 H8C 109.5 . . ?
H8A C8 H8C 109.5 . . ?
H8B C8 H8C 109.5 . . ?
H9BA C9B H9BB 109.5 . . ?
H9BA C9B H9BC 109.5 . . ?
H9BB C9B H9BC 109.5 . . ?
H10D C10B H10E 109.5 . . ?
H10D C10B H10F 109.5 . . ?
H10E C10B H10F 109.5 . . ?
S1 C11 H11A 109.5 . . ?
S1 C11 H11B 109.5 . . ?
H11A C11 H11B 109.5 . . ?
S1 C11 H11C 109.5 . . ?
H11A C11 H11C 109.5 . . ?
H11B C11 H11C 109.5 . . ?
C13 C12 S1 112.1(3) . . ?
C13 C12 H12A 109.2 . . ?
S1 C12 H12A 109.2 . . ?
C13 C12 H12B 109.2 . . ?
S1 C12 H12B 109.2 . . ?
H12A C12 H12B 107.9 . . ?
C14 C13 C13 118.8(2) . 2_554 ?
C14 C13 C12 118.6(4) . . ?
C13 C13 C12 122.6(2) 2_554 . ?
C15 C14 C13 121.4(4) . . ?
C15 C14 H14 119.3 . . ?
C13 C14 H14 119.3 . . ?
C14 C15 C15 119.8(2) . 2_554 ?
C14 C15 H15 120.1 . . ?
C15 C15 H15 120.1 2_554 . ?

loop_
_geom_bond_atom_site_label_1
_geom_bond_atom_site_label_2
_geom_bond_distance
_geom_bond_site_symmetry_2
_geom_bond_publ_flag
Ru1 C4 2.167(3) . ?
Ru1 C3 2.179(3) . ?
Ru1 C1 2.183(4) . ?
Ru1 C2 2.195(4) . ?
Ru1 C6 2.203(4) . ?
Ru1 C5 2.213(4) . ?
Ru1 S1 2.4020(11) . ?
Ru1 Cl2 2.4057(11) . ?
Ru1 Cl1 2.4111(10) . ?
S1 C11 1.809(5) . ?
S1 C12 1.831(4) . ?
C1 C6 1.394(6) . ?
C1 C2 1.428(6) . ?
C1 H1 0.9500 . ?
C2 C3 1.404(5) . ?
C2 C8 1.509(6) . ?
C3 C4 1.412(5) . ?
C3 H3 0.9500 . ?
C4 C5 1.409(5) . ?
C4 H4 0.9500 . ?
C5 C6 1.432(5) . ?
C5 C7A 1.516(6) . ?
C6 H6 0.9500 . ?
C7A C10A 1.486(9) . ?
C7A C9A 1.551(10) . ?
C7A H7A 1.0000 . ?
C8 H8A 0.9800 . ?
C8 H8B 0.9800 . ?
C8 H8C 0.9800 . ?
C9A H9AA 0.9800 . ?
C9A H9AB 0.9800 . ?
C9A H9AC 0.9800 . ?
C10A H10A 0.9800 . ?
C10A H10B 0.9800 . ?
C10A H10C 0.9800 . ?
C9B H9BA 0.9800 . ?
C9B H9BB 0.9800 . ?
C9B H9BC 0.9800 . ?
C10B H10D 0.9800 . ?
C10B H10E 0.9800 . ?
C10B H10F 0.9800 . ?
C11 H11A 0.9800 . ?
C11 H11B 0.9800 . ?
C11 H11C 0.9800 . ?
C12 C13 1.509(5) . ?
C12 H12A 0.9900 . ?
C12 H12B 0.9900 . ?
C13 C14 1.394(5) . ?
C13 C13 1.405(8) 2_554 ?
C14 C15 1.375(6) . ?
C14 H14 0.9500 . ?
C15 C15 1.379(9) 2_554 ?
C15 H15 0.9500 . ?

loop_
_geom_torsion_atom_site_label_1
_geom_torsion_atom_site_label_2
_geom_torsion_atom_site_label_3
_geom_torsion_atom_site_label_4
_geom_torsion
_geom_torsion_site_symmetry_1
_geom_torsion_site_symmetry_2
_geom_torsion_site_symmetry_3
_geom_torsion_site_symmetry_4
_geom_torsion_publ_flag
C4 Ru1 S1 C11 -99.0(2) . . . . ?
C3 Ru1 S1 C11 -61.1(2) . . . . ?
C1 Ru1 S1 C11 -36.1(3) . . . . ?
C2 Ru1 S1 C11 -34.2(2) . . . . ?
C6 Ru1 S1 C11 -127.2(3) . . . . ?
C5 Ru1 S1 C11 -126.9(2) . . . . ?
Cl2 Ru1 S1 C11 55.51(18) . . . . ?
Cl1 Ru1 S1 C11 141.90(18) . . . . ?
C4 Ru1 S1 C12 153.89(19) . . . . ?
C3 Ru1 S1 C12 -168.19(19) . . . . ?
C1 Ru1 S1 C12 -143.2(3) . . . . ?
C2 Ru1 S1 C12 -141.3(2) . . . . ?
C6 Ru1 S1 C12 125.7(3) . . . . ?
C5 Ru1 S1 C12 125.97(19) . . . . ?
Cl2 Ru1 S1 C12 -51.57(16) . . . . ?
Cl1 Ru1 S1 C12 34.82(16) . . . . ?
C4 Ru1 C1 C6 -65.7(2) . . . . ?
C3 Ru1 C1 C6 -103.3(3) . . . . ?
C2 Ru1 C1 C6 -133.3(4) . . . . ?
C5 Ru1 C1 C6 -28.5(2) . . . . ?
S1 Ru1 C1 C6 -130.5(3) . . . . ?
Cl2 Ru1 C1 C6 138.9(2) . . . . ?
Cl1 Ru1 C1 C6 51.7(2) . . . . ?
C4 Ru1 C1 C2 67.6(3) . . . . ?
C3 Ru1 C1 C2 30.0(2) . . . . ?
C6 Ru1 C1 C2 133.3(4) . . . . ?
C5 Ru1 C1 C2 104.9(3) . . . . ?
S1 Ru1 C1 C2 2.8(4) . . . . ?
Cl2 Ru1 C1 C2 -87.8(2) . . . . ?
Cl1 Ru1 C1 C2 -175.0(2) . . . . ?
C6 C1 C2 C3 0.1(6) . . . . ?
Ru1 C1 C2 C3 -54.2(3) . . . . ?
C6 C1 C2 C8 177.1(4) . . . . ?
Ru1 C1 C2 C8 122.8(4) . . . . ?
C6 C1 C2 Ru1 54.3(4) . . . . ?
C4 Ru1 C2 C3 29.0(2) . . . . ?
C1 Ru1 C2 C3 130.5(4) . . . . ?
C6 Ru1 C2 C3 102.3(3) . . . . ?
C5 Ru1 C2 C3 65.5(3) . . . . ?
S1 Ru1 C2 C3 -48.1(3) . . . . ?
Cl2 Ru1 C2 C3 -136.2(2) . . . . ?
Cl1 Ru1 C2 C3 141.1(2) . . . . ?
C4 Ru1 C2 C1 -101.5(3) . . . . ?
C3 Ru1 C2 C1 -130.5(4) . . . . ?
C6 Ru1 C2 C1 -28.2(2) . . . . ?
C5 Ru1 C2 C1 -65.0(3) . . . . ?
S1 Ru1 C2 C1 -178.6(2) . . . . ?
Cl2 Ru1 C2 C1 93.3(2) . . . . ?
Cl1 Ru1 C2 C1 10.6(5) . . . . ?
C4 Ru1 C2 C8 143.1(4) . . . . ?
C3 Ru1 C2 C8 114.0(5) . . . . ?
C1 Ru1 C2 C8 -115.4(5) . . . . ?
C6 Ru1 C2 C8 -143.7(4) . . . . ?
C5 Ru1 C2 C8 179.5(4) . . . . ?
S1 Ru1 C2 C8 65.9(4) . . . . ?
Cl2 Ru1 C2 C8 -22.2(4) . . . . ?
Cl1 Ru1 C2 C8 -104.8(4) . . . . ?
C1 C2 C3 C4 0.9(6) . . . . ?
C8 C2 C3 C4 -176.2(4) . . . . ?
Ru1 C2 C3 C4 -53.3(3) . . . . ?
C1 C2 C3 Ru1 54.2(3) . . . . ?
C8 C2 C3 Ru1 -122.9(4) . . . . ?
C4 Ru1 C3 C2 -132.9(4) . . . . ?
C1 Ru1 C3 C2 -30.5(3) . . . . ?
C6 Ru1 C3 C2 -67.1(3) . . . . ?
C5 Ru1 C3 C2 -104.7(3) . . . . ?
S1 Ru1 C3 C2 138.1(2) . . . . ?
Cl2 Ru1 C3 C2 50.7(3) . . . . ?
Cl1 Ru1 C3 C2 -137.5(3) . . . . ?
C1 Ru1 C3 C4 102.4(3) . . . . ?
C2 Ru1 C3 C4 132.9(4) . . . . ?
C6 Ru1 C3 C4 65.8(2) . . . . ?
C5 Ru1 C3 C4 28.2(2) . . . . ?
S1 Ru1 C3 C4 -89.0(2) . . . . ?
Cl2 Ru1 C3 C4 -176.43(18) . . . . ?
Cl1 Ru1 C3 C4 -4.6(4) . . . . ?
C2 C3 C4 C5 -0.9(5) . . . . ?
Ru1 C3 C4 C5 -54.8(3) . . . . ?
C2 C3 C4 Ru1 53.9(3) . . . . ?
C3 Ru1 C4 C5 133.8(3) . . . . ?
C1 Ru1 C4 C5 67.2(2) . . . . ?
C2 Ru1 C4 C5 105.1(2) . . . . ?
C6 Ru1 C4 C5 30.7(2) . . . . ?
S1 Ru1 C4 C5 -135.8(2) . . . . ?
Cl2 Ru1 C4 C5 141.2(2) . . . . ?
Cl1 Ru1 C4 C5 -48.2(2) . . . . ?
C1 Ru1 C4 C3 -66.6(2) . . . . ?
C2 Ru1 C4 C3 -28.7(2) . . . . ?
C6 Ru1 C4 C3 -103.2(2) . . . . ?
C5 Ru1 C4 C3 -133.8(3) . . . . ?
S1 Ru1 C4 C3 90.4(2) . . . . ?
Cl2 Ru1 C4 C3 7.4(4) . . . . ?
Cl1 Ru1 C4 C3 177.93(18) . . . . ?
C3 C4 C5 C6 -0.1(5) . . . . ?
Ru1 C4 C5 C6 -54.2(3) . . . . ?
C3 C4 C5 C7A 178.9(3) . . . . ?
Ru1 C4 C5 C7A 124.8(3) . . . . ?
C3 C4 C5 Ru1 54.1(3) . . . . ?
C3 Ru1 C5 C4 -28.5(2) . . . . ?
C1 Ru1 C5 C4 -102.0(2) . . . . ?
C2 Ru1 C5 C4 -64.9(2) . . . . ?
C6 Ru1 C5 C4 -129.9(3) . . . . ?
S1 Ru1 C5 C4 50.2(2) . . . . ?
Cl2 Ru1 C5 C4 -136.0(2) . . . . ?
Cl1 Ru1 C5 C4 139.3(2) . . . . ?
C4 Ru1 C5 C6 129.9(3) . . . . ?
C3 Ru1 C5 C6 101.5(2) . . . . ?
C1 Ru1 C5 C6 27.9(2) . . . . ?
C2 Ru1 C5 C6 65.0(2) . . . . ?
S1 Ru1 C5 C6 -179.80(19) . . . . ?
Cl2 Ru1 C5 C6 -6.1(4) . . . . ?
Cl1 Ru1 C5 C6 -90.8(2) . . . . ?
C4 Ru1 C5 C7A -114.1(4) . . . . ?
C3 Ru1 C5 C7A -142.5(4) . . . . ?
C1 Ru1 C5 C7A 143.9(4) . . . . ?
C2 Ru1 C5 C7A -179.0(4) . . . . ?
C6 Ru1 C5 C7A 116.0(4) . . . . ?
S1 Ru1 C5 C7A -63.8(3) . . . . ?
Cl2 Ru1 C5 C7A 109.9(4) . . . . ?
Cl1 Ru1 C5 C7A 25.2(3) . . . . ?
C2 C1 C6 C5 -1.1(6) . . . . ?
Ru1 C1 C6 C5 52.9(3) . . . . ?
C2 C1 C6 Ru1 -54.0(4) . . . . ?
C4 C5 C6 C1 1.1(5) . . . . ?
C7A C5 C6 C1 -177.9(4) . . . . ?
Ru1 C5 C6 C1 -52.5(3) . . . . ?
C4 C5 C6 Ru1 53.6(3) . . . . ?
C7A C5 C6 Ru1 -125.4(3) . . . . ?
C4 Ru1 C6 C1 103.5(3) . . . . ?
C3 Ru1 C6 C1 66.0(2) . . . . ?
C2 Ru1 C6 C1 28.9(2) . . . . ?
C5 Ru1 C6 C1 133.9(3) . . . . ?
S1 Ru1 C6 C1 134.3(2) . . . . ?
Cl2 Ru1 C6 C1 -48.8(2) . . . . ?
Cl1 Ru1 C6 C1 -135.7(2) . . . . ?
C4 Ru1 C6 C5 -30.4(2) . . . . ?
C3 Ru1 C6 C5 -67.8(2) . . . . ?
C1 Ru1 C6 C5 -133.9(3) . . . . ?
C2 Ru1 C6 C5 -105.0(2) . . . . ?
S1 Ru1 C6 C5 0.4(4) . . . . ?
Cl2 Ru1 C6 C5 177.27(18) . . . . ?
Cl1 Ru1 C6 C5 90.4(2) . . . . ?
C4 C5 C7A C10A -166.5(5) . . . . ?
C6 C5 C7A C10A 12.4(6) . . . . ?
Ru1 C5 C7A C10A -78.2(5) . . . . ?
C4 C5 C7A C9A 67.8(6) . . . . ?
C6 C5 C7A C9A -113.3(5) . . . . ?
Ru1 C5 C7A C9A 156.1(5) . . . . ?
C11 S1 C12 C13 67.9(4) . . . . ?
Ru1 S1 C12 C13 178.2(3) . . . . ?
S1 C12 C13 C14 -98.9(4) . . . . ?
S1 C12 C13 C13 80.7(5) . . . 2_554 ?
C13 C13 C14 C15 -0.7(7) 2_554 . . . ?
C12 C13 C14 C15 178.9(4) . . . . ?
C13 C14 C15 C15 -1.1(8) . . . 2_554 ?
